data_7027032
loop_
_publ_author_name
'Majeed, Zulfiqar'
'McWhinnie, William R.'
'Paxton, Keith'
'Hamor, Thomas A.'

_publ_section_title
;
 The reactions of heterocyclic organotellurium and selenium compounds with
 triiron dodecacarbonyl
;
_journal_issue 23
_journal_name_full 'Journal of the Chemical Society, Dalton Transactions'
_journal_page_first 3947
_journal_paper_doi 10.1039/a805881d
_journal_year 1998
_chemical_formula_sum 'C20 H12 Fe2 O6 Te2'
_chemical_formula_weight 715.2
_chemical_name_systematic
; 
 ? 
;
_space_group_IT_number 14
_symmetry_cell_setting monoclinic
_symmetry_space_group_name_Hall '-P 2yn'
_symmetry_space_group_name_H-M 'P 1 21/n 1'
_atom_sites_solution_hydrogens geom
_atom_sites_solution_primary direct
_atom_sites_solution_secondary difmap
_audit_creation_method SHELXL
_cell_angle_alpha 90.00
_cell_angle_beta 105.49(2)
_cell_angle_gamma 90.00
_cell_formula_units_Z 2
_cell_length_a 10.863(2)
_cell_length_b 7.245(2)
_cell_length_c 14.380(3)
_cell_measurement_reflns_used 5937
_cell_measurement_temperature 293(2)
_cell_measurement_theta_max 25.2
_cell_measurement_theta_min 3.2
_cell_volume 1090.6(4)
_computing_cell_refinement
;
 Unit cell dimensions were obtained by post refinement of the full data 
set.
;
_computing_molecular_graphics 'ORTEP (see reference 13)'
_computing_structure_refinement 'SHELXL-93 (see reference 12)'
_computing_structure_solution 'TEXSAN (see reference 11)'
_diffrn_ambient_temperature 293(2)
_diffrn_measurement_device 'Rigaku area detector diffractometer'
_diffrn_radiation_monochromator graphite
_diffrn_radiation_source 'rotating anode'
_diffrn_radiation_type MoKa
_diffrn_radiation_wavelength 0.7107
_diffrn_reflns_av_R_equivalents 0.0583
_diffrn_reflns_av_sigmaI/netI 0.0432
_diffrn_reflns_limit_h_max 12
_diffrn_reflns_limit_h_min -11
_diffrn_reflns_limit_k_max 8
_diffrn_reflns_limit_k_min -8
_diffrn_reflns_limit_l_max 17
_diffrn_reflns_limit_l_min -17
_diffrn_reflns_number 5937
_diffrn_reflns_theta_max 25.21
_diffrn_reflns_theta_min 3.17
_exptl_absorpt_coefficient_mu 3.985
_exptl_absorpt_correction_type
;
 Specific absorption corrections not applied. Averaging of symmetry
 equivalent reflections for small near equi-dimensional crystal
 will minimize absorption effects.
;
_exptl_crystal_colour red
_exptl_crystal_density_diffrn 2.178
_exptl_crystal_F_000 672
_exptl_crystal_size_max 0.25
_exptl_crystal_size_mid 0.25
_exptl_crystal_size_min 0.2
_refine_diff_density_max 0.515
_refine_diff_density_min -0.687
_refine_diff_density_rms 0.119
_refine_ls_extinction_method none
_refine_ls_goodness_of_fit_all 1.256
_refine_ls_goodness_of_fit_obs 1.274
_refine_ls_matrix_type full
_refine_ls_number_parameters 136
_refine_ls_number_reflns 1888
_refine_ls_number_restraints 0
_refine_ls_restrained_S_all 1.256
_refine_ls_restrained_S_obs 1.274
_refine_ls_R_factor_all 0.0579
_refine_ls_R_factor_obs 0.0533
_refine_ls_shift/esd_max -0.001
_refine_ls_shift/esd_mean 0.000
_refine_ls_structure_factor_coef Fsqd
_refine_ls_weighting_details 'w=1/[s^2^(Fo^2^)+( 0.0232P)^2^+4.8089P] where P=(Fo^2^+2Fc^2^)/3'
_refine_ls_weighting_scheme calc
_refine_ls_wR_factor_all 0.1060
_refine_ls_wR_factor_obs 0.1042
_reflns_number_observed 1781
_reflns_number_total 1888
_reflns_observed_criterion >2sigma(I)
_cod_data_source_file 805881dsup1.cif
_cod_data_source_block zulfin8
_cod_depositor_comments
;
The following automatic conversions were performed:

'_refine_ls_weighting_scheme' value 'calc w=1/[s^2^(Fo^2^)+(
0.0232P)^2^+4.8089P] where P=(Fo^2^+2Fc^2^)/3' was changed to 'calc'.
New tag '_refine_ls_weighting_details' was created. The value of the
new tag was set to 'w=1/[s^2^(Fo^2^)+( 0.0232P)^2^+4.8089P] where
P=(Fo^2^+2Fc^2^)/3'.

Automatic conversion script
Id: cif_fix_values 3143 2015-03-26 13:38:13Z robertas 
;
_cod_original_sg_symbol_H-M P2(1)/n
_cod_database_code 7027032

loop_
_symmetry_equiv_pos_as_xyz
'x, y, z'
'-x+1/2, y+1/2, -z+1/2'
'-x, -y, -z'
'x-1/2, -y-1/2, z-1/2'

loop_
_atom_site_aniso_label
_atom_site_aniso_U_11
_atom_site_aniso_U_22
_atom_site_aniso_U_33
_atom_site_aniso_U_23
_atom_site_aniso_U_13
_atom_site_aniso_U_12
Te1 0.0507(3) 0.0444(3) 0.0563(4) 0.0013(2) 0.0167(2) -0.0046(2)
Fe1 0.0438(6) 0.0517(7) 0.0451(6) -0.0005(5) 0.0103(5) -0.0070(5)
O1 0.061(4) 0.091(5) 0.086(5) 0.006(4) 0.019(4) 0.009(4)
O2 0.097(5) 0.136(7) 0.047(4) 0.003(4) 0.010(4) -0.003(5)
O3 0.075(4) 0.074(5) 0.093(5) 0.004(4) 0.005(4) -0.029(4)
C1 0.071(6) 0.070(6) 0.060(6) -0.020(5) 0.022(5) -0.011(5)
C2 0.044(4) 0.069(6) 0.056(5) -0.008(4) 0.023(4) 0.000(4)
C3 0.052(5) 0.099(8) 0.056(6) -0.020(5) 0.022(4) -0.008(5)
C4 0.067(6) 0.118(9) 0.049(6) 0.005(6) 0.017(5) 0.003(6)
C5 0.071(6) 0.099(8) 0.064(6) 0.023(6) 0.030(5) 0.002(6)
C6 0.071(6) 0.070(6) 0.056(6) 0.003(4) 0.020(5) -0.003(5)
C7 0.042(4) 0.056(5) 0.048(5) 0.005(4) 0.015(4) -0.003(4)
C8 0.050(5) 0.067(5) 0.050(5) 0.008(4) 0.010(4) -0.008(4)
C9 0.060(5) 0.069(6) 0.053(6) -0.001(4) 0.009(4) -0.005(5)
C10 0.049(5) 0.069(6) 0.059(6) 0.002(4) 0.009(4) -0.011(4)

loop_
_atom_site_label
_atom_site_type_symbol
_atom_site_fract_x
_atom_site_fract_y
_atom_site_fract_z
_atom_site_U_iso_or_equiv
_atom_site_thermal_displace_type
_atom_site_occupancy
_atom_site_calc_flag
_atom_site_refinement_flags
Te1 Te 0.46030(5) 0.22868(7) -0.01185(4) 0.0500(2) Uani 1 d .
Fe1 Fe 0.32196(10) -0.0643(2) -0.02825(8) 0.0472(3) Uani 1 d .
O1 O 0.0982(6) 0.1474(11) -0.0162(5) 0.079(2) Uani 1 d .
O2 O 0.2696(7) -0.0445(12) -0.2396(5) 0.095(2) Uani 1 d .
O3 O 0.1987(6) -0.4255(10) -0.0377(5) 0.084(2) Uani 1 d .
C1 C 0.4210(9) 0.2825(13) 0.1237(7) 0.066(2) Uani 1 d .
H1A H 0.4901(9) 0.3543(13) 0.1643(7) 0.079 Uiso 1 calc R
H1B H 0.3429(9) 0.3538(13) 0.1133(7) 0.079 Uiso 1 calc R
C2 C 0.4069(7) 0.1019(13) 0.1736(6) 0.054(2) Uani 1 d .
C3 C 0.4358(8) 0.1002(16) 0.2748(7) 0.068(3) Uani 1 d .
H3 H 0.4661(8) 0.2070(16) 0.3092(7) 0.081 Uiso 1 calc R
C4 C 0.4199(9) -0.0559(17) 0.3233(7) 0.077(3) Uani 1 d .
H4 H 0.4389(9) -0.0546(17) 0.3903(7) 0.093 Uiso 1 calc R
C5 C 0.3763(10) -0.2136(16) 0.2738(8) 0.076(3) Uani 1 d .
H5 H 0.3656(10) -0.3205(16) 0.3066(8) 0.091 Uiso 1 calc R
C6 C 0.3482(9) -0.2127(13) 0.1737(7) 0.065(2) Uani 1 d .
H6 H 0.3168(9) -0.3204(13) 0.1407(7) 0.078 Uiso 1 calc R
C7 C 0.3646(7) -0.0583(11) 0.1203(6) 0.048(2) Uani 1 d .
C8 C 0.1865(8) 0.0662(13) -0.0231(6) 0.056(2) Uani 1 d .
C9 C 0.2946(8) -0.0530(13) -0.1577(7) 0.062(2) Uani 1 d .
C10 C 0.2468(8) -0.2832(13) -0.0332(7) 0.060(2) Uani 1 d .

loop_
_atom_type_symbol
_atom_type_description
_atom_type_scat_dispersion_real
_atom_type_scat_dispersion_imag
_atom_type_scat_source
C C 0.0033 0.0016 'International Tables Vol C Tables 4.2.6.8 and 6.1.1.4'
H H 0.0000 0.0000 'International Tables Vol C Tables 4.2.6.8 and 6.1.1.4'
O O 0.0106 0.0060 'International Tables Vol C Tables 4.2.6.8 and 6.1.1.4'
Fe Fe 0.3463 0.8444 'International Tables Vol C Tables 4.2.6.8 and 6.1.1.4'
Te Te -0.5308 1.6751 'International Tables Vol C Tables 4.2.6.8 and 6.1.1.4'

loop_
_geom_angle_atom_site_label_1
_geom_angle_atom_site_label_2
_geom_angle_atom_site_label_3
_geom_angle
_geom_angle_site_symmetry_1
_geom_angle_site_symmetry_3
C1 Te1 Fe1 106.0(3) . 3_655
C1 Te1 Fe1 88.9(2) . .
Fe1 Te1 Fe1 96.78(4) 3_655 .
C8 Fe1 C10 95.8(4) . .
C8 Fe1 C9 96.3(4) . .
C10 Fe1 C9 93.0(4) . .
C8 Fe1 C7 84.5(3) . .
C10 Fe1 C7 92.0(4) . .
C9 Fe1 C7 174.9(4) . .
C8 Fe1 Te1 164.7(3) . 3_655
C10 Fe1 Te1 88.9(3) . 3_655
C9 Fe1 Te1 98.1(3) . 3_655
C7 Fe1 Te1 80.7(2) . 3_655
C8 Fe1 Te1 91.6(3) . .
C10 Fe1 Te1 172.0(3) . .
C9 Fe1 Te1 89.3(3) . .
C7 Fe1 Te1 85.6(2) . .
Te1 Fe1 Te1 83.22(4) 3_655 .
C2 C1 Te1 110.1(6) . .
C7 C2 C3 120.7(9) . .
C7 C2 C1 121.0(8) . .
C3 C2 C1 118.3(8) . .
C4 C3 C2 120.9(10) . .
C5 C4 C3 120.1(10) . .
C4 C5 C6 119.1(10) . .
C5 C6 C7 123.3(10) . .
C6 C7 C2 115.8(8) . .
C6 C7 Fe1 121.8(7) . .
C2 C7 Fe1 122.3(6) . .
O1 C8 Fe1 177.1(8) . .
O2 C9 Fe1 175.8(9) . .
O3 C10 Fe1 178.9(9) . .

loop_
_geom_bond_atom_site_label_1
_geom_bond_atom_site_label_2
_geom_bond_distance
_geom_bond_site_symmetry_2
Te1 C1 2.139(9) .
Te1 Fe1 2.5723(13) 3_655
Te1 Fe1 2.5750(13) .
Fe1 C8 1.767(10) .
Fe1 C10 1.777(9) .
Fe1 C9 1.806(10) .
Fe1 C7 2.062(8) .
Fe1 Te1 2.5723(13) 3_655
O1 C8 1.152(10) .
O2 C9 1.138(10) .
O3 C10 1.149(10) .
C1 C2 1.520(13) .
C2 C7 1.400(11) .
C2 C3 1.404(12) .
C3 C4 1.364(14) .
C4 C5 1.363(14) .
C5 C6 1.389(13) .
C6 C7 1.395(11) .
